data_7131049
loop_
_publ_author_name
'Udaya, Hosahalli S.'
'Basavarajappa, Ashokkumar'
'Gopalakrishna, Tullimilli Y.'
'Anand, Venkataramanarao G.'

_publ_section_title
;
 Topoisomers and aromaticity of a redox active 50&#x3c0; core-modified
 isophlorinoid.
;
_journal_name_full 'Chemical communications (Cambridge, England)'
_journal_paper_doi 10.1039/d2cc05637b
_journal_year 2022
_chemical_formula_moiety 'C110 H20 F49.21 S10, C O S, 4(C2 H6 O S)'
_chemical_formula_sum 'C119 H44 F49.21 O5 S15'
_chemical_formula_weight 2969.43
_space_group_crystal_system monoclinic
_space_group_IT_number 15
_space_group_name_Hall '-C 2yc'
_space_group_name_H-M_alt 'C 1 2/c 1'
_atom_sites_solution_hydrogens geom
_audit_creation_method SHELXL-2019/1
_audit_update_record
;
2022-11-15 deposited with the CCDC.	2022-11-22 downloaded from the CCDC.
;
_cell_angle_alpha 90
_cell_angle_beta 96.380(13)
_cell_angle_gamma 90
_cell_formula_units_Z 4
_cell_length_a 32.114(10)
_cell_length_b 17.231(4)
_cell_length_c 21.376(6)
_cell_measurement_reflns_used 9884
_cell_measurement_temperature 100(2)
_cell_measurement_theta_max 24.83
_cell_measurement_theta_min 2.25
_cell_volume 11755(6)
_computing_cell_refinement 'Bruker SAINT'
_computing_data_collection 'Bruker APEX2'
_computing_data_reduction 'Bruker SAINT'
_computing_molecular_graphics 'Bruker SHELXTL'
_computing_publication_material 'Bruker SHELXTL'
_computing_structure_refinement 'SHELXL-2019/1 (Sheldrick, 2019)'
_computing_structure_solution 'SHELXS-97 (Sheldrick 2008)'
_diffrn_ambient_temperature 100(2)
_diffrn_measured_fraction_theta_full 0.999
_diffrn_measured_fraction_theta_max 0.999
_diffrn_measurement_device_type 'Bruker APEX-II CCD'
_diffrn_measurement_method '\f and \w scans'
_diffrn_radiation_type MoK\a
_diffrn_radiation_wavelength 0.71073
_diffrn_reflns_av_R_equivalents 0.0784
_diffrn_reflns_av_unetI/netI 0.0466
_diffrn_reflns_Laue_measured_fraction_full 0.999
_diffrn_reflns_Laue_measured_fraction_max 0.999
_diffrn_reflns_limit_h_max 38
_diffrn_reflns_limit_h_min -37
_diffrn_reflns_limit_k_max 20
_diffrn_reflns_limit_k_min -20
_diffrn_reflns_limit_l_max 25
_diffrn_reflns_limit_l_min -25
_diffrn_reflns_number 92329
_diffrn_reflns_point_group_measured_fraction_full 0.999
_diffrn_reflns_point_group_measured_fraction_max 0.999
_diffrn_reflns_theta_full 25.000
_diffrn_reflns_theta_max 25.000
_diffrn_reflns_theta_min 2.250
_exptl_absorpt_coefficient_mu 0.411
_exptl_absorpt_correction_T_max 0.955
_exptl_absorpt_correction_T_min 0.944
_exptl_absorpt_correction_type multi-scan
_exptl_crystal_colour 'Mettalic green'
_exptl_crystal_density_diffrn 1.678
_exptl_crystal_description Block
_exptl_crystal_F_000 5923.4
_exptl_crystal_size_max 0.141
_exptl_crystal_size_mid 0.125
_exptl_crystal_size_min 0.113
_refine_diff_density_max 1.477
_refine_diff_density_min -1.575
_refine_diff_density_rms 0.136
_refine_ls_extinction_method none
_refine_ls_goodness_of_fit_ref 1.043
_refine_ls_hydrogen_treatment constr
_refine_ls_matrix_type full
_refine_ls_number_parameters 967
_refine_ls_number_reflns 10340
_refine_ls_number_restraints 360
_refine_ls_restrained_S_all 1.055
_refine_ls_R_factor_all 0.1473
_refine_ls_R_factor_gt 0.0993
_refine_ls_shift/su_max 0.002
_refine_ls_shift/su_mean 0.000
_refine_ls_structure_factor_coef Fsqd
_refine_ls_weighting_details 'w=1/[\s^2^(Fo^2^)+(0.1804P)^2^+142.8711P] where P=(Fo^2^+2Fc^2^)/3'
_refine_ls_weighting_scheme calc
_refine_ls_wR_factor_gt 0.2625
_refine_ls_wR_factor_ref 0.3331
_reflns_Friedel_coverage 0.000
_reflns_number_gt 6744
_reflns_number_total 10349
_reflns_threshold_expression 'I > 2\s(I)'
_cod_data_source_file d2cc05637b2.cif
_cod_data_source_block 10_DMSO
_cod_depositor_comments
;
The following automatic conversions were performed:

data item '_exptl_absorpt_correction_type' value 'multi scan' was
changed to 'multi-scan' in accordance with the
/home/data/users/saulius/crontab/automatic-downloads/rss-feeds/RSC/lib/dictionaries/cif_core.dic
dictionary named 'cif_core.dic' version 2.4.2 last updated on
2011-04-26.

Automatic conversion script
Id: cif_fix_values 7556 2019-12-06 15:28:31Z antanas 
;
_cod_original_sg_symbol_H-M 'C 2/c'
_cod_database_code 7131049
_shelx_shelxl_version_number 2019/1
_shelx_space_group_comment
;
The symmetry employed for this shelxl refinement is uniquely defined
by the following loop, which should always be used as a source of
symmetry information in preference to the above space-group names.
They are only intended as comments.
;

loop_
_space_group_symop_operation_xyz
'x, y, z'
'-x, y, -z+1/2'
'x+1/2, y+1/2, z'
'-x+1/2, y+1/2, -z+1/2'
'-x, -y, -z'
'x, -y, z-1/2'
'-x+1/2, -y+1/2, -z'
'x+1/2, -y+1/2, z-1/2'

loop_
_atom_site_label
_atom_site_type_symbol
_atom_site_fract_x
_atom_site_fract_y
_atom_site_fract_z
_atom_site_U_iso_or_equiv
_atom_site_adp_type
_atom_site_occupancy
_atom_site_site_symmetry_order
_atom_site_calc_flag
_atom_site_refinement_flags_posn
_atom_site_refinement_flags_adp
_atom_site_refinement_flags_occupancy
_atom_site_disorder_assembly
_atom_site_disorder_group
C26 C 0.2777(6) 0.4087(13) 0.5761(11) 0.049(5) Uani 0.605(11) 1 d . U P A .
C27 C 0.2502(7) 0.3445(11) 0.5812(12) 0.072(5) Uani 0.605(11) 1 d . U P A .
C28 C 0.2416(8) 0.3200(13) 0.6438(13) 0.077(6) Uani 0.605(11) 1 d . U P . .
C29 C 0.2627(9) 0.3570(14) 0.6972(12) 0.094(8) Uani 0.605(11) 1 d . U P A .
C30 C 0.2866(8) 0.4146(17) 0.6916(12) 0.090(6) Uani 0.605(11) 1 d . U P . .
C31 C 0.2947(8) 0.4373(16) 0.6301(10) 0.073(6) Uani 0.605(11) 1 d . U P A .
C1 C 0.2439(3) 0.5935(5) 0.4092(4) 0.052(2) Uani 1 1 d . . . . .
H1 H 0.243103 0.623644 0.371920 0.062 Uiso 1 1 calc R U . . .
C2 C 0.2717(3) 0.5344(5) 0.4231(4) 0.059(2) Uani 1 1 d . . . . .
H2 H 0.292442 0.521162 0.396423 0.071 Uiso 1 1 calc R U . . .
C3 C 0.2677(3) 0.4948(5) 0.4789(4) 0.0488(19) Uani 1 1 d . . . . .
C4 C 0.2907(2) 0.4325(4) 0.5090(4) 0.0457(18) Uani 1 1 d . . . . .
C5 C 0.3265(2) 0.3972(4) 0.4896(4) 0.0412(17) Uani 1 1 d . . . . .
C6 C 0.3509(2) 0.3380(5) 0.5222(4) 0.0478(19) Uani 1 1 d . . . . .
H6 H 0.344772 0.317680 0.561460 0.057 Uiso 1 1 calc R U . . .
C7 C 0.3841(2) 0.3127(4) 0.4921(4) 0.0410(17) Uani 1 1 d . . . . .
H7 H 0.403068 0.273841 0.509014 0.049 Uiso 1 1 calc R U . . .
C8 C 0.3873(2) 0.3494(4) 0.4341(4) 0.0416(17) Uani 1 1 d . . . . .
C9 C 0.4163(2) 0.3332(4) 0.3914(4) 0.0401(17) Uani 1 1 d . . . . .
C10 C 0.4242(2) 0.3765(4) 0.3377(4) 0.0424(17) Uani 1 1 d . . . . .
C11 C 0.4461(3) 0.3531(4) 0.2877(4) 0.049(2) Uani 1 1 d . . . . .
H11 H 0.458929 0.303520 0.285911 0.059 Uiso 1 1 calc R U . . .
C12 C 0.4474(2) 0.4088(4) 0.2414(4) 0.0443(18) Uani 1 1 d . . . . .
H12 H 0.460654 0.400569 0.204381 0.053 Uiso 1 1 calc R U . . .
C13 C 0.4274(2) 0.4787(4) 0.2541(4) 0.0421(17) Uani 1 1 d . . . . .
C14 C 0.4231(2) 0.5446(4) 0.2156(4) 0.0411(17) Uani 1 1 d . . . . .
C15 C 0.4084(2) 0.6185(4) 0.2308(3) 0.0395(16) Uani 1 1 d . . . . .
C16 C 0.4021(3) 0.6838(5) 0.1909(4) 0.0484(19) Uani 1 1 d . . . . .
H16 H 0.407499 0.682997 0.148091 0.058 Uiso 1 1 calc R U . . .
C17 C 0.3873(3) 0.7493(5) 0.2195(4) 0.050(2) Uani 1 1 d . . . . .
H17 H 0.382140 0.797338 0.198229 0.059 Uiso 1 1 calc R U . . .
C18 C 0.3806(3) 0.7375(4) 0.2831(3) 0.0418(17) Uani 1 1 d . . . . .
C19 C 0.3639(3) 0.7928(4) 0.3225(4) 0.0417(17) Uani 1 1 d . . . . .
C20 C 0.3587(2) 0.7839(4) 0.3865(3) 0.0377(16) Uani 1 1 d . . . . .
C21 C 0.3693(3) 0.7253(4) 0.4311(4) 0.0440(18) Uani 1 1 d . . . . .
H21 H 0.383981 0.679646 0.421829 0.053 Uiso 1 1 calc R U . . .
C22 C 0.3566(2) 0.7393(4) 0.4889(3) 0.0366(16) Uani 1 1 d . . . . .
H22 H 0.362739 0.705131 0.523536 0.044 Uiso 1 1 calc R U . . .
C23 C 0.3336(2) 0.8090(4) 0.4931(3) 0.0331(15) Uani 1 1 d . . . . .
C24 C 0.3125(2) 0.8332(4) 0.5442(3) 0.0298(14) Uani 1 1 d . . . . .
C25 C 0.2837(2) 0.8942(4) 0.5447(3) 0.0373(16) Uani 1 1 d . . . . .
C32 C 0.4415(3) 0.2601(4) 0.4027(4) 0.053(2) Uani 1 1 d . . . . .
C33 C 0.4215(5) 0.1882(5) 0.4060(5) 0.073(3) Uani 1 1 d . U . . .
C34 C 0.4481(5) 0.1212(7) 0.4197(5) 0.089(3) Uani 1 1 d . U . . .
C35 C 0.4868(6) 0.1263(9) 0.4291(7) 0.099(4) Uani 1 1 d . U . . .
C36 C 0.5090(5) 0.1944(13) 0.4245(6) 0.125(7) Uani 1 1 d . . . . .
C37 C 0.4853(4) 0.2637(7) 0.4122(5) 0.074(3) Uani 1 1 d . . . . .
C38 C 0.4361(2) 0.5362(4) 0.1500(4) 0.0426(17) Uani 1 1 d . . . . .
C39 C 0.4153(3) 0.4840(5) 0.1073(4) 0.0479(19) Uani 1 1 d . . . . .
C40 C 0.4241(3) 0.4807(5) 0.0459(4) 0.052(2) Uani 1 1 d . . . . .
C41 C 0.4524(3) 0.5300(5) 0.0256(4) 0.052(2) Uani 1 1 d . . . . .
C42 C 0.4753(3) 0.5798(5) 0.0672(4) 0.057(2) Uani 1 1 d . . . . .
C43 C 0.4668(3) 0.5815(4) 0.1291(4) 0.0447(18) Uani 1 1 d . . . . .
C44 C 0.3494(2) 0.8673(4) 0.2920(3) 0.0383(16) Uani 1 1 d . . . . .
C45 C 0.3102(3) 0.8736(5) 0.2591(5) 0.063(2) Uani 1 1 d . . . . .
C46 C 0.2944(3) 0.9442(6) 0.2369(6) 0.077(3) Uani 1 1 d . . . . .
C47 C 0.3182(3) 1.0094(5) 0.2480(5) 0.059(2) Uani 1 1 d . . . . .
C48 C 0.3570(3) 1.0061(4) 0.2783(4) 0.056(2) Uani 1 1 d . . . . .
C49 C 0.3722(3) 0.9343(4) 0.3004(4) 0.0483(19) Uani 1 1 d . . . . .
C50 C 0.3175(2) 0.7825(4) 0.6017(3) 0.0322(15) Uani 1 1 d . . . . .
C51 C 0.2932(3) 0.7188(5) 0.6073(4) 0.050(2) Uani 1 1 d . . . . .
C52 C 0.2959(3) 0.6723(5) 0.6608(4) 0.054(2) Uani 1 1 d . . . . .
C53 C 0.3251(2) 0.6892(4) 0.7099(4) 0.0421(17) Uani 1 1 d . . . . .
C54 C 0.3504(2) 0.7527(4) 0.7064(4) 0.0437(18) Uani 1 1 d . . . . .
C55 C 0.3462(2) 0.7975(4) 0.6522(3) 0.0342(15) Uani 1 1 d . . . . .
C56 C 0.4813(6) 0.8435(9) 0.1680(8) 0.131(6) Uani 1 1 d . . . . .
H56A H 0.500248 0.884150 0.186166 0.197 Uiso 1 1 calc R U . . .
H56B H 0.489920 0.793312 0.186753 0.197 Uiso 1 1 calc R U . . .
H56C H 0.452612 0.855196 0.176823 0.197 Uiso 1 1 calc R U . . .
C57 C 0.5326(4) 0.7959(8) 0.0902(6) 0.091(4) Uani 1 1 d . . . . .
H57A H 0.537755 0.759253 0.125212 0.137 Uiso 1 1 calc R U . . .
H57B H 0.554355 0.836003 0.093879 0.137 Uiso 1 1 calc R U . . .
H57C H 0.533096 0.768166 0.050240 0.137 Uiso 1 1 calc R U . . .
C58 C 0.1067(3) 0.5041(7) 0.4486(5) 0.074(3) Uani 1 1 d . . . . .
H58A H 0.101014 0.558057 0.435973 0.111 Uiso 1 1 calc R U . . .
H58B H 0.122092 0.502800 0.490780 0.111 Uiso 1 1 calc R U . . .
H58C H 0.080107 0.476143 0.448931 0.111 Uiso 1 1 calc R U . . .
C59 C 0.1077(2) 0.4375(4) 0.3392(4) 0.0427(18) Uani 1 1 d . . . . .
H59A H 0.098070 0.484625 0.316294 0.064 Uiso 0.40(9) 1 calc R U P . .
H59B H 0.083706 0.410439 0.353503 0.064 Uiso 0.40(9) 1 calc R U P . .
H59C H 0.121671 0.403440 0.311260 0.064 Uiso 0.40(9) 1 calc R U P . .
H59D H 0.104228 0.381044 0.337744 0.064 Uiso 0.60(9) 1 calc R U P . .
H59E H 0.118592 0.455231 0.300534 0.064 Uiso 0.60(9) 1 calc R U P . .
H59F H 0.080627 0.462230 0.342778 0.064 Uiso 0.60(9) 1 calc R U P . .
C60 C 0.4653(6) 0.0671(15) 0.2168(12) 0.087(8) Uani 0.5 1 d . . P . .
F1 F 0.2324(5) 0.3112(8) 0.5312(10) 0.102(4) Uani 0.605(11) 1 d . U P . .
F2 F 0.2165(6) 0.2594(11) 0.6493(17) 0.226(18) Uani 0.605(11) 1 d . . P A .
F3 F 0.2554(6) 0.3296(11) 0.7551(8) 0.141(6) Uani 0.605(11) 1 d . U P . .
F4 F 0.3038(7) 0.4494(15) 0.7438(7) 0.155(7) Uani 0.605(11) 1 d . U P A .
F5 F 0.3207(6) 0.4976(12) 0.6293(9) 0.106(6) Uani 0.605(11) 1 d . U P . .
F6 F 0.3818(3) 0.1816(3) 0.3961(3) 0.042(2) Uani 0.605(11) 1 d . . P . .
F7 F 0.4264(4) 0.0534(4) 0.4222(4) 0.145(4) Uani 1 1 d . U . . .
F8 F 0.5121(4) 0.0610(5) 0.4420(4) 0.169(5) Uani 1 1 d . U . . .
F9 F 0.5507(3) 0.1996(7) 0.4335(4) 0.173(5) Uani 1 1 d . . . . .
F10 F 0.50586(19) 0.3297(5) 0.4096(3) 0.097(2) Uani 1 1 d . . . . .
F11 F 0.38679(17) 0.4348(3) 0.1247(2) 0.0632(14) Uani 1 1 d . . . . .
F12 F 0.40398(18) 0.4297(3) 0.0055(2) 0.0649(14) Uani 1 1 d . . . . .
F13 F 0.46111(18) 0.5276(3) -0.0346(2) 0.0672(14) Uani 1 1 d . . . . .
F14 F 0.50478(18) 0.6262(3) 0.0469(3) 0.0727(16) Uani 1 1 d . . . . .
F15 F 0.48963(15) 0.6302(3) 0.1686(2) 0.0555(12) Uani 1 1 d . . . . .
F16 F 0.2860(2) 0.8110(4) 0.2493(4) 0.115(3) Uani 1 1 d . . . . .
F17 F 0.2568(2) 0.9482(5) 0.2046(5) 0.136(4) Uani 1 1 d . . . . .
F18 F 0.3030(2) 1.0789(3) 0.2260(3) 0.090(2) Uani 1 1 d . . . . .
F19 F 0.3810(3) 1.0689(3) 0.2870(3) 0.100(2) Uani 1 1 d . . . . .
F20 F 0.4112(2) 0.9307(3) 0.3303(3) 0.0832(19) Uani 1 1 d . . . . .
F21 F 0.2640(2) 0.7000(4) 0.5585(3) 0.091(2) Uani 1 1 d . . . . .
F22 F 0.2706(2) 0.6096(4) 0.6636(3) 0.094(2) Uani 1 1 d . . . . .
F23 F 0.32829(17) 0.6461(3) 0.7620(2) 0.0602(13) Uani 1 1 d . . . . .
F24 F 0.37798(19) 0.7709(3) 0.7555(2) 0.0726(16) Uani 1 1 d . . . . .
F25 F 0.37171(15) 0.8601(3) 0.6508(2) 0.0583(13) Uani 1 1 d . . . . .
O1 O 0.4517(3) 0.7860(6) 0.0715(5) 0.107(3) Uani 1 1 d . . . . .
O2 O 0.1450(7) 0.3824(13) 0.4407(11) 0.335(18) Uani 1 1 d . . . . .
O3 O 0.500000 0.1982(11) 0.250000 0.170(7) Uani 1 2 d S TU P . .
S1 S 0.34777(7) 0.41942(11) 0.42013(9) 0.0461(5) Uani 1 1 d . . . . .
S2 S 0.40660(6) 0.47187(10) 0.32585(9) 0.0418(5) Uani 1 1 d . . . . .
S3 S 0.39424(6) 0.64250(10) 0.30563(9) 0.0411(5) Uani 1 1 d . . . . .
S4 S 0.33101(6) 0.85761(9) 0.42120(8) 0.0366(4) Uani 1 1 d . . . . .
S5 S 0.27364(6) 0.96423(10) 0.48541(9) 0.0401(5) Uani 1 1 d . . . . .
S6 S 0.48289(11) 0.8399(2) 0.0923(2) 0.1137(14) Uani 1 1 d . . . . .
S7 S 0.13738(8) 0.45864(14) 0.39377(13) 0.0676(7) Uani 1 1 d . . . . .
S8 S 0.4881(2) 0.1299(3) 0.2646(3) 0.0785(17) Uani 0.5 1 d . . P . .
F1_1 F 0.3224(6) 0.4624(9) 0.6333(10) 0.052(4) Uani 0.395(11) 1 d D U P A -1
F2_1 F 0.2911(4) 0.3980(7) 0.7324(6) 0.056(4) Uani 0.395(11) 1 d D U P A -1
F3_1 F 0.2284(3) 0.2960(6) 0.7162(5) 0.040(3) Uani 0.395(11) 1 d D U P A -1
F4_1 F 0.1967(4) 0.2567(6) 0.5953(7) 0.053(4) Uani 0.395(11) 1 d D U P A -1
F5_1 F 0.2279(4) 0.3236(7) 0.4943(6) 0.045(3) Uani 0.395(11) 1 d D U P A -1
C1_1 C 0.2755(6) 0.3945(11) 0.5617(10) 0.028(5) Uani 0.395(11) 1 d D U P A -1
C2_1 C 0.2913(7) 0.4120(10) 0.6230(8) 0.037(5) Uani 0.395(11) 1 d D U P A -1
C3_1 C 0.2755(5) 0.3795(8) 0.6745(7) 0.035(4) Uani 0.395(11) 1 d D U P A -1
C4_1 C 0.2428(5) 0.3266(9) 0.6661(7) 0.028(4) Uani 0.395(11) 1 d D U P A -1
C5_1 C 0.2272(4) 0.3078(7) 0.6045(6) 0.026(3) Uani 0.395(11) 1 d D U P A -1
C6_1 C 0.2431(5) 0.3412(9) 0.5528(8) 0.034(4) Uani 0.395(11) 1 d D U P A -1

loop_
_atom_site_aniso_label
_atom_site_aniso_U_11
_atom_site_aniso_U_22
_atom_site_aniso_U_33
_atom_site_aniso_U_23
_atom_site_aniso_U_13
_atom_site_aniso_U_12
C26 0.040(9) 0.037(9) 0.075(14) 0.020(9) 0.023(8) 0.013(7)
C27 0.077(12) 0.051(10) 0.089(14) 0.004(11) 0.017(11) 0.021(9)
C28 0.089(13) 0.051(10) 0.099(16) 0.038(11) 0.050(12) 0.010(9)
C29 0.123(18) 0.073(14) 0.099(17) 0.055(13) 0.070(15) 0.048(13)
C30 0.096(14) 0.113(17) 0.063(13) 0.018(12) 0.023(11) 0.047(13)
C31 0.064(13) 0.089(15) 0.067(11) 0.037(11) 0.009(9) 0.009(12)
C1 0.065(5) 0.053(5) 0.039(4) 0.009(4) 0.010(4) 0.030(4)
C2 0.070(6) 0.066(6) 0.042(5) 0.014(4) 0.015(4) 0.033(5)
C3 0.051(5) 0.041(4) 0.054(5) 0.009(4) 0.005(4) 0.017(4)
C4 0.048(4) 0.040(4) 0.049(5) 0.012(3) 0.008(4) 0.010(3)
C5 0.053(4) 0.031(4) 0.040(4) 0.005(3) 0.006(3) 0.009(3)
C6 0.049(4) 0.046(4) 0.048(5) 0.015(4) 0.004(4) 0.001(4)
C7 0.040(4) 0.029(4) 0.054(5) 0.006(3) 0.003(3) 0.007(3)
C8 0.052(4) 0.020(3) 0.054(5) -0.005(3) 0.006(4) 0.010(3)
C9 0.050(4) 0.028(4) 0.044(4) -0.006(3) 0.010(3) 0.010(3)
C10 0.052(4) 0.027(4) 0.049(4) -0.005(3) 0.008(4) 0.010(3)
C11 0.059(5) 0.028(4) 0.065(5) -0.007(4) 0.026(4) 0.011(3)
C12 0.050(4) 0.034(4) 0.052(5) -0.011(3) 0.022(4) 0.009(3)
C13 0.047(4) 0.032(4) 0.048(4) -0.008(3) 0.010(3) 0.000(3)
C14 0.043(4) 0.041(4) 0.040(4) -0.010(3) 0.007(3) 0.009(3)
C15 0.044(4) 0.039(4) 0.034(4) -0.005(3) -0.001(3) 0.008(3)
C16 0.065(5) 0.045(5) 0.035(4) 0.000(3) 0.005(4) 0.015(4)
C17 0.068(5) 0.038(4) 0.041(4) 0.000(3) 0.002(4) 0.016(4)
C18 0.060(5) 0.030(4) 0.036(4) 0.002(3) 0.009(3) 0.009(3)
C19 0.061(5) 0.022(3) 0.042(4) 0.000(3) 0.003(4) 0.004(3)
C20 0.056(4) 0.020(3) 0.038(4) 0.000(3) 0.007(3) 0.003(3)
C21 0.069(5) 0.020(3) 0.044(4) 0.002(3) 0.010(4) 0.012(3)
C22 0.053(4) 0.024(3) 0.033(4) 0.001(3) 0.006(3) 0.007(3)
C23 0.042(4) 0.021(3) 0.034(4) 0.000(3) -0.003(3) -0.007(3)
C24 0.036(4) 0.023(3) 0.029(3) 0.003(3) -0.001(3) -0.001(3)
C25 0.044(4) 0.030(4) 0.036(4) 0.001(3) -0.001(3) 0.000(3)
C32 0.093(7) 0.032(4) 0.038(4) 0.002(3) 0.018(4) 0.028(4)
C33 0.132(8) 0.039(5) 0.051(5) -0.003(4) 0.019(5) 0.033(5)
C34 0.141(8) 0.070(6) 0.060(6) 0.001(5) 0.028(6) 0.024(6)
C35 0.127(8) 0.093(7) 0.079(7) 0.005(6) 0.017(7) 0.035(7)
C36 0.110(11) 0.21(2) 0.058(7) -0.009(9) 0.027(7) 0.089(13)
C37 0.081(8) 0.082(8) 0.058(6) -0.003(5) 0.009(5) 0.051(7)
C38 0.049(4) 0.035(4) 0.045(4) -0.010(3) 0.011(3) 0.007(3)
C39 0.055(5) 0.041(4) 0.048(5) -0.014(4) 0.009(4) 0.013(4)
C40 0.067(5) 0.035(4) 0.054(5) -0.011(4) 0.009(4) 0.010(4)
C41 0.067(5) 0.044(5) 0.046(5) 0.002(4) 0.014(4) 0.017(4)
C42 0.073(6) 0.040(4) 0.062(6) 0.004(4) 0.029(5) 0.006(4)
C43 0.053(4) 0.036(4) 0.044(4) -0.007(3) 0.000(4) 0.003(3)
C44 0.061(5) 0.025(3) 0.029(4) -0.001(3) 0.006(3) 0.003(3)
C45 0.081(6) 0.041(5) 0.061(6) 0.020(4) -0.010(5) -0.010(4)
C46 0.068(6) 0.072(7) 0.091(8) 0.046(6) 0.009(6) 0.015(5)
C47 0.082(7) 0.032(4) 0.068(6) 0.022(4) 0.029(5) 0.023(4)
C48 0.088(7) 0.022(4) 0.057(5) 0.003(3) 0.005(5) -0.005(4)
C49 0.064(5) 0.032(4) 0.047(5) 0.007(3) -0.002(4) 0.004(4)
C50 0.036(4) 0.026(3) 0.034(4) 0.001(3) 0.002(3) 0.009(3)
C51 0.060(5) 0.046(5) 0.041(4) 0.008(4) -0.013(4) -0.010(4)
C52 0.053(5) 0.047(5) 0.061(5) 0.024(4) -0.003(4) -0.018(4)
C53 0.050(4) 0.031(4) 0.044(4) 0.013(3) -0.002(3) 0.009(3)
C54 0.053(4) 0.033(4) 0.041(4) -0.006(3) -0.014(3) 0.012(3)
C55 0.042(4) 0.017(3) 0.043(4) -0.003(3) -0.002(3) 0.001(3)
C56 0.167(16) 0.097(11) 0.138(14) 0.028(10) 0.057(12) 0.055(11)
C57 0.085(8) 0.089(9) 0.096(9) -0.014(7) -0.006(7) -0.016(7)
C58 0.078(7) 0.081(7) 0.064(6) -0.008(5) 0.016(5) -0.026(6)
C59 0.056(5) 0.033(4) 0.041(4) -0.008(3) 0.012(4) -0.011(3)
C60 0.044(10) 0.107(18) 0.101(17) 0.025(14) -0.033(11) -0.028(11)
F1 0.104(9) 0.059(7) 0.140(14) 0.010(9) 0.004(10) -0.016(6)
F2 0.116(13) 0.133(15) 0.45(5) 0.19(2) 0.12(2) 0.029(12)
F3 0.167(10) 0.148(9) 0.119(8) 0.026(7) 0.058(8) 0.036(8)
F4 0.184(16) 0.22(2) 0.055(8) 0.015(10) 0.001(9) 0.051(15)
F5 0.093(9) 0.144(15) 0.077(9) -0.002(11) -0.007(7) -0.050(11)
F6 0.090(6) 0.006(3) 0.033(4) -0.007(2) 0.021(4) -0.010(3)
F7 0.308(11) 0.035(3) 0.101(5) 0.010(3) 0.069(6) 0.038(5)
F8 0.266(11) 0.125(7) 0.122(6) 0.027(5) 0.048(7) 0.151(7)
F9 0.130(7) 0.278(14) 0.111(6) -0.010(7) 0.010(5) 0.150(9)
F10 0.059(4) 0.138(7) 0.094(5) -0.024(5) 0.017(3) 0.029(4)
F11 0.073(3) 0.055(3) 0.065(3) -0.024(2) 0.025(3) -0.017(3)
F12 0.086(4) 0.056(3) 0.051(3) -0.019(2) 0.004(3) -0.001(3)
F13 0.091(4) 0.068(3) 0.046(3) 0.005(2) 0.022(3) 0.019(3)
F14 0.092(4) 0.052(3) 0.081(4) 0.009(3) 0.038(3) -0.006(3)
F15 0.060(3) 0.044(3) 0.063(3) -0.009(2) 0.011(2) -0.007(2)
F16 0.121(5) 0.076(4) 0.130(6) 0.051(4) -0.066(5) -0.038(4)
F17 0.079(5) 0.135(7) 0.184(9) 0.111(6) -0.036(5) -0.009(4)
F18 0.107(5) 0.060(3) 0.110(5) 0.050(3) 0.039(4) 0.041(3)
F19 0.154(6) 0.034(3) 0.106(5) 0.013(3) -0.016(5) -0.012(3)
F20 0.089(4) 0.046(3) 0.106(5) 0.019(3) -0.026(4) -0.018(3)
F21 0.101(4) 0.083(4) 0.076(4) 0.041(3) -0.044(3) -0.053(4)
F22 0.097(4) 0.085(4) 0.092(4) 0.054(4) -0.033(3) -0.049(4)
F23 0.081(3) 0.050(3) 0.047(3) 0.018(2) -0.002(2) 0.006(2)
F24 0.103(4) 0.046(3) 0.059(3) 0.004(2) -0.038(3) -0.006(3)
F25 0.068(3) 0.041(3) 0.060(3) 0.007(2) -0.023(2) -0.013(2)
O1 0.089(6) 0.126(8) 0.104(7) -0.026(6) 0.000(5) -0.032(5)
O2 0.33(2) 0.29(2) 0.33(3) 0.21(2) -0.22(2) -0.20(2)
O3 0.170(10) 0.128(10) 0.223(11) 0.000 0.068(9) 0.000
S1 0.0634(13) 0.0324(10) 0.0442(11) 0.0020(8) 0.0132(9) 0.0205(9)
S2 0.0581(12) 0.0252(9) 0.0436(10) -0.0050(7) 0.0130(9) 0.0086(8)
S3 0.0651(12) 0.0246(9) 0.0348(10) -0.0019(7) 0.0106(8) 0.0074(8)
S4 0.0543(11) 0.0210(8) 0.0342(9) 0.0015(7) 0.0040(8) 0.0024(7)
S5 0.0420(10) 0.0275(9) 0.0508(11) 0.0097(8) 0.0045(8) 0.0053(7)
S6 0.077(2) 0.104(3) 0.155(4) -0.033(3) -0.009(2) 0.0017(19)
S7 0.0725(16) 0.0515(14) 0.0803(17) -0.0035(12) 0.0148(13) -0.0135(11)
S8 0.112(5) 0.051(3) 0.082(4) -0.009(2) 0.053(3) -0.026(3)
F1_1 0.052(7) 0.062(9) 0.042(7) 0.017(6) 0.005(5) -0.031(7)
F2_1 0.064(7) 0.075(9) 0.029(6) 0.012(5) 0.006(5) -0.024(7)
F3_1 0.049(6) 0.030(5) 0.046(6) 0.017(4) 0.034(5) 0.006(4)
F4_1 0.047(6) 0.032(6) 0.081(8) 0.009(5) 0.009(5) -0.014(5)
F5_1 0.062(7) 0.035(6) 0.038(5) -0.001(5) 0.004(5) -0.015(5)
C1_1 0.031(8) 0.017(9) 0.035(7) 0.010(5) 0.008(5) 0.003(7)
C2_1 0.036(8) 0.041(10) 0.034(6) 0.013(5) 0.008(5) -0.011(7)
C3_1 0.041(7) 0.037(8) 0.029(6) 0.015(5) 0.010(4) -0.015(6)
C4_1 0.025(6) 0.023(7) 0.037(6) 0.010(4) 0.015(4) 0.003(5)
C5_1 0.032(6) 0.013(6) 0.037(6) 0.009(4) 0.014(4) 0.001(5)
C6_1 0.040(7) 0.029(8) 0.034(6) 0.003(5) 0.011(5) -0.011(6)

loop_
_atom_type_symbol
_atom_type_description
_atom_type_scat_dispersion_real
_atom_type_scat_dispersion_imag
_atom_type_scat_source
C C 0.0033 0.0016 'International Tables Vol C Tables 4.2.6.8 and 6.1.1.4'
H H 0.0000 0.0000 'International Tables Vol C Tables 4.2.6.8 and 6.1.1.4'
F F 0.0171 0.0103 'International Tables Vol C Tables 4.2.6.8 and 6.1.1.4'
S S 0.1246 0.1234 'International Tables Vol C Tables 4.2.6.8 and 6.1.1.4'
O O 0.0106 0.0060 'International Tables Vol C Tables 4.2.6.8 and 6.1.1.4'

loop_
_geom_angle_atom_site_label_1
_geom_angle_atom_site_label_2
_geom_angle_atom_site_label_3
_geom_angle
_geom_angle_site_symmetry_1
_geom_angle_site_symmetry_3
_geom_angle_publ_flag
C2_1 C26 C31 18.9(16) . . ?
C2_1 C26 C27 99(2) . . ?
C31 C26 C27 115(2) . . ?
C2_1 C26 C4 136(2) . . ?
C31 C26 C4 124.8(16) . . ?
C27 C26 C4 119.6(19) . . ?
C2_1 C26 C6_1 121(2) . . ?
C31 C26 C6_1 137(2) . . ?
C27 C26 C6_1 22.1(11) . . ?
C4 C26 C6_1 98.3(15) . . ?
C6_1 C27 C5_1 101(3) . . ?
C6_1 C27 F1 23(2) . . ?
C5_1 C27 F1 82.2(18) . . ?
C6_1 C27 C1_1 85(3) . . ?
C5_1 C27 C1_1 171(2) . . ?
F1 C27 C1_1 105.6(18) . . ?
C6_1 C27 C26 99(3) . . ?
C5_1 C27 C26 155(2) . . ?
F1 C27 C26 120(2) . . ?
C1_1 C27 C26 15.5(15) . . ?
C6_1 C27 C28 141(4) . . ?
C5_1 C27 C28 39.9(14) . . ?
F1 C27 C28 121(2) . . ?
C1_1 C27 C28 133(2) . . ?
C26 C27 C28 118(2) . . ?
C6_1 C27 C4_1 148(3) . . ?
C5_1 C27 C4_1 47.5(10) . . ?
F1 C27 C4_1 129.4(17) . . ?
C1_1 C27 C4_1 125.1(18) . . ?
C26 C27 C4_1 110.3(18) . . ?
C28 C27 C4_1 8.4(13) . . ?
C6_1 C27 C2_1 132(3) . . ?
C5_1 C27 C2_1 126.0(19) . . ?
F1 C27 C2_1 151.7(18) . . ?
C1_1 C27 C2_1 46.6(10) . . ?
C26 C27 C2_1 32.9(13) . . ?
C28 C27 C2_1 86.5(17) . . ?
C4_1 C27 C2_1 78.6(11) . . ?
C5_1 C28 F2 70(2) . . ?
C5_1 C28 C29 166(2) . . ?
F2 C28 C29 122(2) . . ?
C5_1 C28 C27 50.6(16) . . ?
F2 C28 C27 119(3) . . ?
C29 C28 C27 119.1(19) . . ?
C5_1 C28 C3_1 140(2) . . ?
F2 C28 C3_1 150(3) . . ?
C29 C28 C3_1 29.2(10) . . ?
C27 C28 C3_1 90.0(16) . . ?
C5_1 C28 F3_1 128(2) . . ?
F2 C28 F3_1 61.0(17) . . ?
C29 C28 F3_1 61.4(15) . . ?
C27 C28 F3_1 175.8(18) . . ?
C3_1 C28 F3_1 90.6(16) . . ?
C5_1 C28 C6_1 39.1(11) . . ?
F2 C28 C6_1 108(2) . . ?
C29 C28 C6_1 130.2(16) . . ?
C27 C28 C6_1 11.5(11) . . ?
C3_1 C28 C6_1 101.2(13) . . ?
F3_1 C28 C6_1 166.5(18) . . ?
C3_1 C29 C4_1 101(3) . . ?
C3_1 C29 C30 35(2) . . ?
C4_1 C29 C30 133(2) . . ?
C3_1 C29 F2_1 73(3) . . ?
C4_1 C29 F2_1 174(2) . . ?
C30 C29 F2_1 41.2(15) . . ?
C3_1 C29 F3 154(4) . . ?
C4_1 C29 F3 105(2) . . ?
C30 C29 F3 121(3) . . ?
F2_1 C29 F3 81(2) . . ?
C3_1 C29 C28 88(3) . . ?
C4_1 C29 C28 13.4(14) . . ?
C30 C29 C28 121(2) . . ?
F2_1 C29 C28 160(2) . . ?
F3 C29 C28 117(2) . . ?
C3_1 C29 F3_1 156(4) . . ?
C4_1 C29 F3_1 55.2(16) . . ?
C30 C29 F3_1 167(2) . . ?
F2_1 C29 F3_1 130.8(18) . . ?
F3 C29 F3_1 49.7(12) . . ?
C28 C29 F3_1 68.1(17) . . ?
C3_1 C30 F2_1 103(3) . . ?
C3_1 C30 C29 35(2) . . ?
F2_1 C30 C29 72(2) . . ?
C3_1 C30 F4 151(3) . . ?
F2_1 C30 F4 48.3(18) . . ?
C29 C30 F4 118(3) . . ?
C3_1 C30 C31 84(3) . . ?
F2_1 C30 C31 161(3) . . ?
C29 C30 C31 118(3) . . ?
F4 C30 C31 123(3) . . ?
C3_1 C30 C2_1 67(2) . . ?
F2_1 C30 C2_1 155(3) . . ?
C29 C30 C2_1 101(2) . . ?
F4 C30 C2_1 139(2) . . ?
C31 C30 C2_1 18.3(14) . . ?
F1_1 C31 C26 120(2) . . ?
F1_1 C31 F5 25.4(16) . . ?
C26 C31 F5 118.5(18) . . ?
F1_1 C31 C30 108(3) . . ?
C26 C31 C30 128(2) . . ?
F5 C31 C30 114(2) . . ?
F1_1 C31 C3_1 131(3) . . ?
C26 C31 C3_1 98(2) . . ?
F5 C31 C3_1 143(2) . . ?
C30 C31 C3_1 29.8(13) . . ?
F1_1 C31 C1_1 119(3) . . ?
C26 C31 C1_1 4.6(14) . . ?
F5 C31 C1_1 119.7(19) . . ?
C30 C31 C1_1 126(3) . . ?
C3_1 C31 C1_1 97(2) . . ?
C2 C1 C25 114.0(7) . 7_566 ?
C2 C1 H1 123.0 . . ?
C25 C1 H1 123.0 7_566 . ?
C1 C2 C3 115.4(8) . . ?
C1 C2 H2 122.3 . . ?
C3 C2 H2 122.3 . . ?
C2 C3 C4 131.9(8) . . ?
C2 C3 S5 108.8(6) . 7_566 ?
C4 C3 S5 119.3(6) . 7_566 ?
C5 C4 C3 126.7(7) . . ?
C5 C4 C1_1 113.3(10) . . ?
C3 C4 C1_1 119.9(10) . . ?
C5 C4 C26 117.4(9) . . ?
C3 C4 C26 115.4(9) . . ?
C1_1 C4 C26 13.7(11) . . ?
C4 C5 C6 126.2(7) . . ?
C4 C5 S1 124.6(6) . . ?
C6 C5 S1 109.2(6) . . ?
C7 C6 C5 114.3(7) . . ?
C7 C6 H6 122.8 . . ?
C5 C6 H6 122.8 . . ?
C6 C7 C8 114.0(7) . . ?
C6 C7 H7 123.0 . . ?
C8 C7 H7 123.0 . . ?
C9 C8 C7 127.2(7) . . ?
C9 C8 S1 123.2(6) . . ?
C7 C8 S1 109.6(5) . . ?
C8 C9 C10 127.8(7) . . ?
C8 C9 C32 116.6(7) . . ?
C10 C9 C32 115.6(6) . . ?
C11 C10 C9 127.9(7) . . ?
C11 C10 S2 110.1(6) . . ?
C9 C10 S2 122.0(5) . . ?
C12 C11 C10 113.7(6) . . ?
C12 C11 H11 123.2 . . ?
C10 C11 H11 123.2 . . ?
C11 C12 C13 114.0(7) . . ?
C11 C12 H12 123.0 . . ?
C13 C12 H12 123.0 . . ?
C14 C13 C12 126.8(7) . . ?
C14 C13 S2 123.4(5) . . ?
C12 C13 S2 109.8(6) . . ?
C13 C14 C15 127.6(7) . . ?
C13 C14 C38 116.7(6) . . ?
C15 C14 C38 115.7(7) . . ?
C14 C15 C16 127.5(7) . . ?
C14 C15 S3 123.4(6) . . ?
C16 C15 S3 109.1(5) . . ?
C17 C16 C15 114.4(7) . . ?
C17 C16 H16 122.8 . . ?
C15 C16 H16 122.8 . . ?
C16 C17 C18 113.7(7) . . ?
C16 C17 H17 123.2 . . ?
C18 C17 H17 123.2 . . ?
C17 C18 C19 125.7(7) . . ?
C17 C18 S3 109.8(5) . . ?
C19 C18 S3 124.5(6) . . ?
C20 C19 C18 126.9(6) . . ?
C20 C19 C44 117.0(6) . . ?
C18 C19 C44 116.1(6) . . ?
C19 C20 C21 134.0(6) . . ?
C19 C20 S4 116.9(5) . . ?
C21 C20 S4 109.1(5) . . ?
C22 C21 C20 114.5(6) . . ?
C22 C21 H21 122.8 . . ?
C20 C21 H21 122.8 . . ?
C21 C22 C23 114.7(6) . . ?
C21 C22 H22 122.6 . . ?
C23 C22 H22 122.6 . . ?
C24 C23 C22 126.7(6) . . ?
C24 C23 S4 124.2(5) . . ?
C22 C23 S4 108.8(5) . . ?
C25 C24 C23 127.0(6) . . ?
C25 C24 C50 116.0(6) . . ?
C23 C24 C50 116.5(6) . . ?
C24 C25 C1 125.8(7) . 7_566 ?
C24 C25 S5 125.4(5) . . ?
C1 C25 S5 108.8(5) 7_566 . ?
C33 C32 C37 119.4(9) . . ?
C33 C32 C9 120.5(9) . . ?
C37 C32 C9 120.0(9) . . ?
F6 C33 C32 121.8(8) . . ?
F6 C33 C34 121.4(11) . . ?
C32 C33 C34 116.8(13) . . ?
C35 C34 F7 124.2(14) . . ?
C35 C34 C33 122.3(14) . . ?
F7 C34 C33 113.4(14) . . ?
C34 C35 C36 124.4(14) . . ?
C34 C35 F8 121.7(17) . . ?
C36 C35 F8 113.8(16) . . ?
F9 C36 C35 124.3(16) . . ?
F9 C36 C37 118.6(19) . . ?
C35 C36 C37 117.0(14) . . ?
F10 C37 C32 122.1(8) . . ?
F10 C37 C36 118.1(13) . . ?
C32 C37 C36 119.8(14) . . ?
C43 C38 C39 117.6(7) . . ?
C43 C38 C14 121.9(7) . . ?
C39 C38 C14 120.4(7) . . ?
F11 C39 C40 117.5(7) . . ?
F11 C39 C38 121.4(7) . . ?
C40 C39 C38 121.1(8) . . ?
F12 C40 C41 119.8(8) . . ?
F12 C40 C39 120.4(8) . . ?
C41 C40 C39 119.8(8) . . ?
F13 C41 C40 120.4(8) . . ?
F13 C41 C42 118.6(8) . . ?
C40 C41 C42 120.8(8) . . ?
F14 C42 C43 121.1(8) . . ?
F14 C42 C41 120.2(8) . . ?
C43 C42 C41 118.7(8) . . ?
F15 C43 C38 120.8(7) . . ?
F15 C43 C42 117.5(7) . . ?
C38 C43 C42 121.7(7) . . ?
C49 C44 C45 116.5(7) . . ?
C49 C44 C19 122.2(7) . . ?
C45 C44 C19 120.9(7) . . ?
F16 C45 C44 120.1(7) . . ?
F16 C45 C46 118.3(9) . . ?
C44 C45 C46 121.6(9) . . ?
F17 C46 C47 120.5(9) . . ?
F17 C46 C45 120.2(10) . . ?
C47 C46 C45 119.3(9) . . ?
C48 C47 F18 119.0(9) . . ?
C48 C47 C46 121.4(8) . . ?
F18 C47 C46 119.6(9) . . ?
F19 C48 C47 121.7(8) . . ?
F19 C48 C49 120.0(9) . . ?
C47 C48 C49 118.3(8) . . ?
F20 C49 C44 118.7(7) . . ?
F20 C49 C48 118.5(7) . . ?
C44 C49 C48 122.8(8) . . ?
C51 C50 C55 115.4(6) . . ?
C51 C50 C24 122.1(6) . . ?
C55 C50 C24 122.4(6) . . ?
C50 C51 F21 118.5(7) . . ?
C50 C51 C52 123.6(7) . . ?
F21 C51 C52 117.9(7) . . ?
F22 C52 C53 120.1(7) . . ?
F22 C52 C51 120.9(7) . . ?
C53 C52 C51 119.0(7) . . ?
F23 C53 C52 120.6(7) . . ?
F23 C53 C54 119.8(7) . . ?
C52 C53 C54 119.5(7) . . ?
F24 C54 C53 119.4(7) . . ?
F24 C54 C55 121.5(7) . . ?
C53 C54 C55 119.1(7) . . ?
F25 C55 C50 119.4(6) . . ?
F25 C55 C54 117.3(6) . . ?
C50 C55 C54 123.3(6) . . ?
S6 C56 H56A 109.5 . . ?
S6 C56 H56B 109.5 . . ?
H56A C56 H56B 109.5 . . ?
S6 C56 H56C 109.5 . . ?
H56A C56 H56C 109.5 . . ?
H56B C56 H56C 109.5 . . ?
S6 C57 H57A 109.5 . . ?
S6 C57 H57B 109.5 . . ?
H57A C57 H57B 109.5 . . ?
S6 C57 H57C 109.5 . . ?
H57A C57 H57C 109.5 . . ?
H57B C57 H57C 109.5 . . ?
S7 C58 H58A 109.5 . . ?
S7 C58 H58B 109.5 . . ?
H58A C58 H58B 109.5 . . ?
S7 C58 H58C 109.5 . . ?
H58A C58 H58C 109.5 . . ?
H58B C58 H58C 109.5 . . ?
S7 C59 H59A 109.5 . . ?
S7 C59 H59B 109.5 . . ?
H59A C59 H59B 109.5 . . ?
S7 C59 H59C 109.5 . . ?
H59A C59 H59C 109.5 . . ?
H59B C59 H59C 109.5 . . ?
S7 C59 H59D 109.5 . . ?
H59A C59 H59D 141.1 . . ?
H59B C59 H59D 56.3 . . ?
H59C C59 H59D 56.3 . . ?
S7 C59 H59E 109.5 . . ?
H59A C59 H59E 56.3 . . ?
H59B C59 H59E 141.1 . . ?
H59C C59 H59E 56.3 . . ?
H59D C59 H59E 109.5 . . ?
S7 C59 H59F 109.5 . . ?
H59A C59 H59F 56.3 . . ?
H59B C59 H59F 56.3 . . ?
H59C C59 H59F 141.1 . . ?
H59D C59 H59F 109.5 . . ?
H59E C59 H59F 109.5 . . ?
S8 C60 S8 34.0(5) . 2_655 ?
C6_1 F1 F5_1 116(3) . . ?
C6_1 F1 C27 18.8(16) . . ?
F5_1 F1 C27 134(2) . . ?
C6_1 F1 C5_1 60.8(17) . . ?
F5_1 F1 C5_1 159(2) . . ?
C27 F1 C5_1 44.5(13) . . ?
F4_1 F2 C28 101.4(18) . . ?
F4_1 F2 C5_1 60.7(13) . . ?
C28 F2 C5_1 41.0(13) . . ?
F4_1 F2 C4_1 118.5(12) . . ?
C28 F2 C4_1 19.5(13) . . ?
C5_1 F2 C4_1 59.6(10) . . ?
F4_1 F2 F3_1 154.0(17) . . ?
C28 F2 F3_1 71(2) . . ?
C5_1 F2 F3_1 110.2(18) . . ?
C4_1 F2 F3_1 51.7(13) . . ?
F3_1 F3 C29 74.9(18) . . ?
F3_1 F3 F2_1 123.0(12) . . ?
C29 F3 F2_1 48.2(16) . . ?
F3_1 F3 C4_1 44.0(8) . . ?
C29 F3 C4_1 31.1(16) . . ?
F2_1 F3 C4_1 79.3(8) . . ?
F2_1 F4 C30 43.3(15) . . ?
F1_1 F5 C31 43(3) . . ?
F1_1 F5 C2_1 38(2) . . ?
C31 F5 C2_1 8.5(15) . . ?
S8 O3 S8 47.6(8) . 2_655 ?
C5 S1 C8 92.8(4) . . ?
C13 S2 C10 92.4(4) . . ?
C18 S3 C15 93.0(3) . . ?
C23 S4 C20 92.8(3) . . ?
C3 S5 C25 92.9(4) 7_566 . ?
O1 S6 C56 103.9(9) . . ?
O1 S6 C57 108.8(6) . . ?
C56 S6 C57 99.8(8) . . ?
C59 S7 O2 108.9(7) . . ?
C59 S7 C58 105.8(5) . . ?
O2 S7 C58 90.4(12) . . ?
S8 S8 O3 66.2(4) 2_655 . ?
S8 S8 C60 86.2(11) 2_655 . ?
O3 S8 C60 126.1(10) . . ?
S8 S8 C60 59.9(10) 2_655 2_655 ?
O3 S8 C60 109.4(10) . 2_655 ?
C60 S8 C60 92.4(15) . 2_655 ?
F5 F1_1 C31 111(4) . . ?
F5 F1_1 C2_1 125(3) . . ?
C31 F1_1 C2_1 16(2) . . ?
C30 F2_1 F4 88(3) . . ?
C30 F2_1 C3_1 35(2) . . ?
F4 F2_1 C3_1 123.1(16) . . ?
C30 F2_1 C29 66(2) . . ?
F4 F2_1 C29 148.8(18) . . ?
C3_1 F2_1 C29 34.0(9) . . ?
C30 F2_1 F3 116(2) . . ?
F4 F2_1 F3 142.7(18) . . ?
C3_1 F2_1 F3 84.6(11) . . ?
C29 F2_1 F3 50.7(11) . . ?
F3 F3_1 C4_1 94.2(11) . . ?
F3 F3_1 F2 149.0(11) . . ?
C4_1 F3_1 F2 59.6(8) . . ?
F3 F3_1 C29 55.4(13) . . ?
C4_1 F3_1 C29 39.0(12) . . ?
F2 F3_1 C29 97.8(13) . . ?
F3 F3_1 C28 105.3(14) . . ?
C4_1 F3_1 C28 11.8(11) . . ?
F2 F3_1 C28 47.8(11) . . ?
C29 F3_1 C28 50.5(12) . . ?
F2 F4_1 C5_1 62.9(9) . . ?
F1 F5_1 C6_1 30.8(14) . . ?
C27 C1_1 C2_1 91.0(17) . . ?
C27 C1_1 C6_1 26.8(11) . . ?
C2_1 C1_1 C6_1 117.7(15) . . ?
C27 C1_1 C4 147.4(16) . . ?
C2_1 C1_1 C4 121.6(12) . . ?
C6_1 C1_1 C4 120.6(13) . . ?
C27 C1_1 C31 101(2) . . ?
C2_1 C1_1 C31 13.3(11) . . ?
C6_1 C1_1 C31 127.1(19) . . ?
C4 C1_1 C31 111.0(14) . . ?
C26 C2_1 F1_1 115(2) . . ?
C26 C2_1 C3_1 126(2) . . ?
F1_1 C2_1 C3_1 118.1(13) . . ?
C26 C2_1 C1_1 9.8(19) . . ?
F1_1 C2_1 C1_1 119.4(14) . . ?
C3_1 C2_1 C1_1 122.4(13) . . ?
C26 C2_1 C30 150(3) . . ?
F1_1 C2_1 C30 88.5(16) . . ?
C3_1 C2_1 C30 30.9(12) . . ?
C1_1 C2_1 C30 150.5(17) . . ?
C26 C2_1 F5 106.4(19) . . ?
F1_1 C2_1 F5 16.7(12) . . ?
C3_1 C2_1 F5 121.6(14) . . ?
C1_1 C2_1 F5 113.3(13) . . ?
C30 C2_1 F5 90.7(16) . . ?
C26 C2_1 C27 47.6(16) . . ?
F1_1 C2_1 C27 161.7(15) . . ?
C3_1 C2_1 C27 80.1(11) . . ?
C1_1 C2_1 C27 42.4(12) . . ?
C30 C2_1 C27 109.8(16) . . ?
F5 C2_1 C27 153.0(14) . . ?
C30 C3_1 C29 110(3) . . ?
C30 C3_1 F2_1 42(2) . . ?
C29 C3_1 F2_1 73(3) . . ?
C30 C3_1 C2_1 83(2) . . ?
C29 C3_1 C2_1 166(3) . . ?
F2_1 C3_1 C2_1 120.9(12) . . ?
C30 C3_1 C4_1 151(3) . . ?
C29 C3_1 C4_1 46(3) . . ?
F2_1 C3_1 C4_1 118.8(12) . . ?
C2_1 C3_1 C4_1 120.3(11) . . ?
C30 C3_1 C31 66(2) . . ?
C29 C3_1 C31 169(2) . . ?
F2_1 C3_1 C31 106.4(15) . . ?
C2_1 C3_1 C31 17.3(13) . . ?
C4_1 C3_1 C31 133.7(15) . . ?
C30 C3_1 C28 164(3) . . ?
C29 C3_1 C28 63(3) . . ?
F2_1 C3_1 C28 135.6(14) . . ?
C2_1 C3_1 C28 103.4(13) . . ?
C4_1 C3_1 C28 17.3(10) . . ?
C31 C3_1 C28 117.8(17) . . ?
C29 C4_1 F3_1 85.8(16) . . ?
C29 C4_1 C3_1 33.2(13) . . ?
F3_1 C4_1 C3_1 119.0(11) . . ?
C29 C4_1 C5_1 150.7(17) . . ?
F3_1 C4_1 C5_1 123.5(12) . . ?
C3_1 C4_1 C5_1 117.5(10) . . ?
C29 C4_1 F2 151(2) . . ?
F3_1 C4_1 F2 68.7(14) . . ?
C3_1 C4_1 F2 164.9(16) . . ?
C5_1 C4_1 F2 56.2(14) . . ?
C29 C4_1 C27 114.1(17) . . ?
F3_1 C4_1 C27 159.9(13) . . ?
C3_1 C4_1 C27 80.9(10) . . ?
C5_1 C4_1 C27 36.6(9) . . ?
F2 C4_1 C27 91.4(15) . . ?
C29 C4_1 F3 44.2(14) . . ?
F3_1 C4_1 F3 41.8(8) . . ?
C3_1 C4_1 F3 77.3(10) . . ?
C5_1 C4_1 F3 164.9(12) . . ?
F2 C4_1 F3 108.7(15) . . ?
C27 C4_1 F3 157.7(12) . . ?
C28 C5_1 C27 89(2) . . ?
C28 C5_1 F4_1 124.5(18) . . ?
C27 C5_1 F4_1 145.3(17) . . ?
C28 C5_1 F2 69(2) . . ?
C27 C5_1 F2 153.4(19) . . ?
F4_1 C5_1 F2 56.3(15) . . ?
C28 C5_1 C6_1 115.7(17) . . ?
C27 C5_1 C6_1 26.2(13) . . ?
F4_1 C5_1 C6_1 119.4(11) . . ?
F2 C5_1 C6_1 165.6(16) . . ?
C28 C5_1 C4_1 8.3(17) . . ?
C27 C5_1 C4_1 95.9(16) . . ?
F4_1 C5_1 C4_1 118.6(11) . . ?
F2 C5_1 C4_1 64.1(17) . . ?
C6_1 C5_1 C4_1 122.0(10) . . ?
C28 C5_1 F1 141.3(19) . . ?
C27 C5_1 F1 53.3(13) . . ?
F4_1 C5_1 F1 92.0(10) . . ?
F2 C5_1 F1 141.9(18) . . ?
C6_1 C5_1 F1 28.1(8) . . ?
C4_1 C5_1 F1 148.7(11) . . ?
C27 C6_1 F1 138(4) . . ?
C27 C6_1 F5_1 172(3) . . ?
F1 C6_1 F5_1 33.7(15) . . ?
C27 C6_1 C1_1 68(3) . . ?
F1 C6_1 C1_1 146(2) . . ?
F5_1 C6_1 C1_1 118.2(12) . . ?
C27 C6_1 C5_1 53(3) . . ?
F1 C6_1 C5_1 91.1(19) . . ?
F5_1 C6_1 C5_1 121.7(12) . . ?
C1_1 C6_1 C5_1 120.0(12) . . ?
C27 C6_1 C26 59(3) . . ?
F1 C6_1 C26 157(2) . . ?
F5_1 C6_1 C26 127.7(15) . . ?
C1_1 C6_1 C26 11.1(14) . . ?
C5_1 C6_1 C26 110.3(13) . . ?
C27 C6_1 C28 28(3) . . ?
F1 C6_1 C28 115(2) . . ?
F5_1 C6_1 C28 146.7(14) . . ?
C1_1 C6_1 C28 95.0(13) . . ?
C5_1 C6_1 C28 25.1(9) . . ?
C26 C6_1 C28 85.6(14) . . ?

loop_
_geom_bond_atom_site_label_1
_geom_bond_atom_site_label_2
_geom_bond_distance
_geom_bond_site_symmetry_2
_geom_bond_publ_flag
C26 C2_1 1.05(3) . ?
C26 C31 1.32(3) . ?
C26 C27 1.43(3) . ?
C26 C4 1.59(2) . ?
C26 C6_1 1.65(3) . ?
C27 C6_1 0.63(2) . ?
C27 C5_1 1.13(3) . ?
C27 F1 1.29(3) . ?
C27 C1_1 1.29(3) . ?
C27 C28 1.46(3) . ?
C27 C4_1 1.88(3) . ?
C27 C2_1 1.91(3) . ?
C28 C5_1 0.94(3) . ?
C28 F2 1.33(3) . ?
C28 C29 1.41(4) . ?
C28 C3_1 1.58(3) . ?
C28 F3_1 1.70(2) . ?
C28 C6_1 1.99(3) . ?
C29 C3_1 0.77(2) . ?
C29 C4_1 1.01(4) . ?
C29 C30 1.27(4) . ?
C29 F2_1 1.32(4) . ?
C29 F3 1.37(2) . ?
C29 F3_1 1.61(3) . ?
C30 C3_1 0.77(3) . ?
C30 F2_1 0.91(2) . ?
C30 F4 1.33(3) . ?
C30 C31 1.42(3) . ?
C30 C2_1 1.49(3) . ?
C31 F1_1 0.98(3) . ?
C31 F5 1.33(3) . ?
C31 C3_1 1.55(3) . ?
C31 C1_1 1.69(3) . ?
C1 C2 1.367(11) . ?
C1 C25 1.410(11) 7_566 ?
C1 H1 0.9500 . ?
C2 C3 1.393(12) . ?
C2 H2 0.9500 . ?
C3 C4 1.416(10) . ?
C3 S5 1.752(8) 7_566 ?
C4 C5 1.403(11) . ?
C4 C1_1 1.43(3) . ?
C5 C6 1.420(11) . ?
C5 S1 1.745(8) . ?
C6 C7 1.376(11) . ?
C6 H6 0.9500 . ?
C7 C8 1.406(11) . ?
C7 H7 0.9500 . ?
C8 C9 1.404(10) . ?
C8 S1 1.753(7) . ?
C9 C10 1.416(11) . ?
C9 C32 1.502(10) . ?
C10 C11 1.403(11) . ?
C10 S2 1.746(7) . ?
C11 C12 1.383(12) . ?
C11 H11 0.9500 . ?
C12 C13 1.406(10) . ?
C12 H12 0.9500 . ?
C13 C14 1.400(11) . ?
C13 S2 1.744(8) . ?
C14 C15 1.409(10) . ?
C14 C38 1.513(10) . ?
C15 C16 1.413(11) . ?
C15 S3 1.760(7) . ?
C16 C17 1.392(11) . ?
C16 H16 0.9500 . ?
C17 C18 1.416(11) . ?
C17 H17 0.9500 . ?
C18 C19 1.415(10) . ?
C18 S3 1.748(7) . ?
C19 C20 1.404(10) . ?
C19 C44 1.491(10) . ?
C20 C21 1.405(10) . ?
C20 S4 1.761(7) . ?
C21 C22 1.364(10) . ?
C21 H21 0.9500 . ?
C22 C23 1.419(9) . ?
C22 H22 0.9500 . ?
C23 C24 1.408(10) . ?
C23 S4 1.745(7) . ?
C24 C25 1.403(10) . ?
C24 C50 1.502(9) . ?
C25 S5 1.754(7) . ?
C32 C33 1.401(15) . ?
C32 C37 1.399(16) . ?
C33 F6 1.275(14) . ?
C33 C34 1.446(16) . ?
C34 C35 1.24(2) . ?
C34 F7 1.366(16) . ?
C35 C36 1.38(2) . ?
C35 F8 1.398(15) . ?
C36 F9 1.334(19) . ?
C36 C37 1.424(19) . ?
C37 F10 1.320(14) . ?
C38 C43 1.371(11) . ?
C38 C39 1.398(11) . ?
C39 F11 1.330(10) . ?
C39 C40 1.374(12) . ?
C40 F12 1.345(10) . ?
C40 C41 1.350(12) . ?
C41 F13 1.348(9) . ?
C41 C42 1.387(13) . ?
C42 F14 1.348(10) . ?
C42 C43 1.381(12) . ?
C43 F15 1.349(9) . ?
C44 C49 1.369(11) . ?
C44 C45 1.377(12) . ?
C45 F16 1.332(11) . ?
C45 C46 1.380(13) . ?
C46 F17 1.327(12) . ?
C46 C47 1.364(15) . ?
C47 C48 1.340(14) . ?
C47 F18 1.358(9) . ?
C48 F19 1.330(10) . ?
C48 C49 1.392(11) . ?
C49 F20 1.342(10) . ?
C50 C51 1.358(11) . ?
C50 C55 1.365(10) . ?
C51 F21 1.361(9) . ?
C51 C52 1.392(11) . ?
C52 F22 1.356(9) . ?
C52 C53 1.359(12) . ?
C53 F23 1.334(8) . ?
C53 C54 1.372(11) . ?
C54 F24 1.333(9) . ?
C54 C55 1.387(11) . ?
C55 F25 1.356(8) . ?
C56 S6 1.628(17) . ?
C56 H56A 0.9800 . ?
C56 H56B 0.9800 . ?
C56 H56C 0.9800 . ?
C57 S6 1.771(13) . ?
C57 H57A 0.9800 . ?
C57 H57B 0.9800 . ?
C57 H57C 0.9800 . ?
C58 S7 1.793(11) . ?
C58 H58A 0.9800 . ?
C58 H58B 0.9800 . ?
C58 H58C 0.9800 . ?
C59 S7 1.467(8) . ?
C59 H59A 0.9800 . ?
C59 H59B 0.9800 . ?
C59 H59C 0.9800 . ?
C59 H59D 0.9800 . ?
C59 H59E 0.9800 . ?
C59 H59F 0.9800 . ?
C60 S8 1.61(2) . ?
C60 S8 1.85(2) 2_655 ?
F1 C6_1 0.751(19) . ?
F1 F5_1 0.814(16) . ?
F1 C5_1 1.59(2) . ?
F2 F4_1 1.26(3) . ?
F2 C5_1 1.34(2) . ?
F2 C4_1 1.45(3) . ?
F2 F3_1 1.57(4) . ?
F3 F3_1 1.27(2) . ?
F3 F2_1 1.75(2) . ?
F3 C4_1 1.90(2) . ?
F4 F2_1 0.99(2) . ?
F5 F1_1 0.61(2) . ?
F5 C2_1 1.75(2) . ?
O1 S6 1.400(9) . ?
O2 S7 1.655(15) . ?
O3 S8 1.287(18) . ?
O3 S8 1.287(18) 2_655 ?
S8 S8 1.038(10) 2_655 ?
F1_1 C2_1 1.322(18) . ?
F2_1 C3_1 1.323(17) . ?
F3_1 C4_1 1.323(16) . ?
F4_1 C5_1 1.316(15) . ?
F5_1 C6_1 1.324(17) . ?
C1_1 C2_1 1.385(17) . ?
C1_1 C6_1 1.386(17) . ?
C2_1 C3_1 1.381(16) . ?
C3_1 C4_1 1.387(16) . ?
C4_1 C5_1 1.394(15) . ?
C5_1 C6_1 1.392(15) . ?
